data_8101783
loop_
_publ_author_name
'Humberto, M. M. S.'
'Da Silva, V. R. M.'
'Sant'Ana, A. E. G.'
'De Simone, C. A.'
'Malta, V. R. S.'
'Pereira, M. A.'

_publ_section_title
;
Crystal structure of 3\b-[5-phenyl-(2E,4E)-penta-2,4-dienoyloxy]-
olean-12-ene, C~41~H~58~O~2~, from Peltastes peltatus
;
_journal_issue 3
_journal_name_full 'Zeitschrift f\"ur Kristallographie - New Crystal Structures'
_journal_page_first 358
_journal_page_last 360
_journal_volume 220
_journal_year 2005
_chemical_formula_moiety 'C41 H58 O2'
_chemical_formula_sum 'C41 H58 O2'
_chemical_formula_weight 582.87
_chemical_name_systematic
;
3\b-[5-phenyl-(2E,4E)-penta-2,4-dienoyloxy]-olean-12-ene
;
_space_group_IT_number 5
_symmetry_cell_setting monoclinic
_symmetry_space_group_name_Hall 'C 2y'
_symmetry_space_group_name_H-M 'C 1 2 1'
_atom_sites_solution_hydrogens geom
_atom_sites_solution_primary direct
_atom_sites_solution_secondary difmap
_audit_creation_method SHELXL-97
_cell_angle_alpha 90.00
_cell_angle_beta 113.674(8)
_cell_angle_gamma 90.00
_cell_formula_units_Z 4
_cell_length_a 25.573(3)
_cell_length_b 10.4527(13)
_cell_length_c 14.159(2)
_cell_measurement_reflns_used 2708
_cell_measurement_temperature 120(2)
_cell_measurement_theta_max 25.028
_cell_measurement_theta_min 1.018
_cell_volume 3466.3(8)
_computing_cell_refinement 'HKL Scalepack (Otwinowski & Minor, 1997)'
_computing_data_collection 'Collect (Nonius BV, 1997-2000)'
_computing_data_reduction 'HKL Denzo/Scalepack (Otw & Minor, 1997)'
_computing_molecular_graphics 'Ortep3 (Farrugia, 1997)'
_computing_publication_material 'WinGX-Routine (Farrugia, 1999)'
_computing_structure_refinement 'SHELXL-97 (Sheldrick, 1997)'
_computing_structure_solution 'SHELXS-97 (Sheldrick, 1997)'
_diffrn_ambient_temperature 120(2)
_diffrn_detector_area_resol_mean 9
_diffrn_measured_fraction_theta_full 0.966
_diffrn_measured_fraction_theta_max 0.966
_diffrn_measurement_device_type 'Nonius KappaCCD'
_diffrn_measurement_method phi/omega
_diffrn_radiation_monochromator 'horizontally mounted graphite crystal'
_diffrn_radiation_source 'fine-focus sealed tube'
_diffrn_radiation_type MoK\a
_diffrn_radiation_wavelength 0.71073
_diffrn_reflns_av_R_equivalents 0.0228
_diffrn_reflns_av_sigmaI/netI 0.1189
_diffrn_reflns_limit_h_max 30
_diffrn_reflns_limit_h_min -30
_diffrn_reflns_limit_k_max 9
_diffrn_reflns_limit_k_min -12
_diffrn_reflns_limit_l_max 16
_diffrn_reflns_limit_l_min -16
_diffrn_reflns_number 4910
_diffrn_reflns_theta_full 24.99
_diffrn_reflns_theta_max 24.99
_diffrn_reflns_theta_min 3.48
_exptl_absorpt_coefficient_mu 0.066
_exptl_absorpt_correction_type none
_exptl_crystal_colour colorless
_exptl_crystal_density_diffrn 1.117
_exptl_crystal_density_method 'not measured'
_exptl_crystal_description prism
_exptl_crystal_F_000 1280
_exptl_crystal_size_max 0.20
_exptl_crystal_size_mid 0.12
_exptl_crystal_size_min 0.10
_refine_diff_density_max 0.215
_refine_diff_density_min -0.146
_refine_diff_density_rms 0.034
_refine_ls_extinction_method none
_refine_ls_goodness_of_fit_ref 1.004
_refine_ls_hydrogen_treatment constr
_refine_ls_matrix_type full
_refine_ls_number_parameters 395
_refine_ls_number_reflns 4910
_refine_ls_restrained_S_all 1.004
_refine_ls_R_factor_all 0.1004
_refine_ls_R_factor_gt 0.0689
_refine_ls_shift/su_max 0.001
_refine_ls_shift/su_mean 0.000
_refine_ls_structure_factor_coef Fsqd
_refine_ls_weighting_details 'calc w=1/[\s^2^(Fo^2^)+(0.0014P)^2^+2.6952P] where P=(Fo^2^+2Fc^2^)/3'
_refine_ls_weighting_scheme calc
_refine_ls_wR_factor_gt 0.1533
_refine_ls_wR_factor_ref 0.1798
_reflns_number_gt 3557
_reflns_number_total 4910
_reflns_threshold_expression >2sigma(I)
_cod_data_source_file 1267-1537.cff
_cod_data_source_block j33
_cod_original_cell_volume 3466.2(8)
_cod_original_sg_symbol_H-M C121
_cod_database_code 8101783

loop_
_symmetry_equiv_pos_as_xyz
'x, y, z'
'-x, y, -z'
'x+1/2, y+1/2, z'
'-x+1/2, y+1/2, -z'

loop_
_atom_site_label
_atom_site_type_symbol
_atom_site_fract_x
_atom_site_fract_y
_atom_site_fract_z
_atom_site_U_iso_or_equiv
_atom_site_adp_type
_atom_site_occupancy
_atom_site_symmetry_multiplicity
_atom_site_Wyckoff_symbol
_atom_site_calc_flag
_atom_site_refinement_flags
_atom_site_disorder_assembly
_atom_site_disorder_group
C30 C -0.4132(2) 0.2579(6) -0.0566(4) 0.0880(16) Uani 1 4 c d . . .
H30B H -0.4182 0.2670 0.0081 0.132 Uiso 1 4 c calc R . .
H30A H -0.3730 0.2396 -0.0414 0.132 Uiso 1 4 c calc R . .
H30C H -0.4370 0.1874 -0.0969 0.132 Uiso 1 4 c calc R . .
O2 O -0.92961(10) 0.5003(3) -0.2960(2) 0.0628(8) Uani 1 4 c d . . .
C13 C -0.86892(15) 0.5002(4) -0.3898(3) 0.0586(10) Uani 1 4 c d . . .
C12 C -0.87009(14) 0.4837(4) -0.2834(3) 0.0585(10) Uani 1 4 c d . . .
H12 H -0.8574 0.3949 -0.2583 0.070 Uiso 1 4 c calc R . .
C15 C -0.90241(16) 0.6193(4) -0.4454(3) 0.0633(11) Uani 1 4 c d . . .
H15A H -0.8902 0.6932 -0.3991 0.095 Uiso 1 4 c calc R . .
H15B H -0.9433 0.6047 -0.4655 0.095 Uiso 1 4 c calc R . .
H15C H -0.8951 0.6359 -0.5071 0.095 Uiso 1 4 c calc R . .
C16 C -0.80488(14) 0.5000(4) -0.3745(3) 0.0541(9) Uani 1 4 c d . . .
H16 H -0.7904 0.4133 -0.3461 0.065 Uiso 1 4 c calc R . .
C37 C -0.70180(14) 0.5587(4) -0.2756(3) 0.0524(9) Uani 1 4 c d . . .
H37 H -0.6953 0.4727 -0.2419 0.063 Uiso 1 4 c calc R . .
O1 O -0.91621(12) 0.3779(4) -0.1556(3) 0.0790(9) Uani 1 4 c d . . .
C40 C -0.77113(15) 0.5720(4) -0.1912(3) 0.0593(11) Uani 1 4 c d . . .
H40A H -0.7554 0.4865 -0.1645 0.071 Uiso 1 4 c calc R . .
H40B H -0.7484 0.6364 -0.1398 0.071 Uiso 1 4 c calc R . .
C17 C -0.79533(14) 0.5092(4) -0.4736(3) 0.0584(10) Uani 1 4 c d . . .
H17A H -0.8006 0.5989 -0.4982 0.070 Uiso 1 4 c calc R . .
H17B H -0.8237 0.4556 -0.5276 0.070 Uiso 1 4 c calc R . .
C38 C -0.76453(15) 0.5961(4) -0.2929(3) 0.0526(9) Uani 1 4 c d . . .
C22 C -0.63193(16) 0.3308(4) -0.2951(4) 0.0621(11) Uani 1 4 c d . . .
H22B H -0.6418 0.3367 -0.2352 0.093 Uiso 1 4 c calc R . .
H22C H -0.5951 0.2874 -0.2752 0.093 Uiso 1 4 c calc R . .
H22A H -0.6615 0.2822 -0.3499 0.093 Uiso 1 4 c calc R . .
C18 C -0.73501(14) 0.4643(4) -0.4550(3) 0.0576(10) Uani 1 4 c d . . .
H18A H -0.7297 0.4709 -0.5203 0.069 Uiso 1 4 c calc R . .
H18B H -0.7311 0.3730 -0.4346 0.069 Uiso 1 4 c calc R . .
C21 C -0.62785(15) 0.4671(4) -0.3346(3) 0.0536(9) Uani 1 4 c d . . .
C2 C -1.20933(19) 0.5671(5) -0.2394(4) 0.0773(13) Uani 1 4 c d . . .
H2 H -1.1976 0.5888 -0.2931 0.093 Uiso 1 4 c calc R . .
C32 C -0.49483(15) 0.4058(5) -0.1487(3) 0.0648(11) Uani 1 4 c d . . .
H32A H -0.5012 0.4184 -0.0849 0.078 Uiso 1 4 c calc R . .
H32B H -0.5160 0.3280 -0.1832 0.078 Uiso 1 4 c calc R . .
C34 C -0.58313(15) 0.5403(4) -0.2456(3) 0.0524(9) Uani 1 4 c d . . .
C23 C -0.60941(15) 0.4518(4) -0.4252(3) 0.0591(10) Uani 1 4 c d . . .
H23B H -0.6328 0.3836 -0.4715 0.071 Uiso 1 4 c calc R . .
H23A H -0.6177 0.5325 -0.4651 0.071 Uiso 1 4 c calc R . .
C39 C -0.77948(16) 0.7376(4) -0.3231(3) 0.0629(11) Uani 1 4 c d . . .
H39A H -0.7459 0.7910 -0.2867 0.094 Uiso 1 4 c calc R . .
H39B H -0.8107 0.7641 -0.3040 0.094 Uiso 1 4 c calc R . .
H39C H -0.7913 0.7474 -0.3977 0.094 Uiso 1 4 c calc R . .
C28 C -0.42084(16) 0.3738(5) -0.2180(4) 0.0739(13) Uani 1 4 c d . . .
H28A H -0.3793 0.3667 -0.1994 0.089 Uiso 1 4 c calc R . .
H28B H -0.4390 0.2945 -0.2548 0.089 Uiso 1 4 c calc R . .
C1 C -1.17137(17) 0.5021(5) -0.1533(3) 0.0652(11) Uani 1 4 c d . . .
C20 C -0.68305(16) 0.6726(4) -0.4167(3) 0.0598(10) Uani 1 4 c d . . .
H20A H -0.6740 0.6600 -0.4770 0.090 Uiso 1 4 c calc R . .
H20B H -0.6528 0.7232 -0.3649 0.090 Uiso 1 4 c calc R . .
H20C H -0.7195 0.7179 -0.4374 0.090 Uiso 1 4 c calc R . .
C10 C -1.00523(16) 0.4833(5) -0.2486(4) 0.0699(12) Uani 1 4 c d . . .
H10 H -1.0259 0.5309 -0.3094 0.084 Uiso 1 4 c calc R . .
C14 C -0.89873(15) 0.3816(4) -0.4547(3) 0.0655(11) Uani 1 4 c d . . .
H14A H -0.9030 0.3937 -0.5261 0.098 Uiso 1 4 c calc R . .
H14B H -0.9365 0.3709 -0.4532 0.098 Uiso 1 4 c calc R . .
H14C H -0.8756 0.3053 -0.4258 0.098 Uiso 1 4 c calc R . .
C19 C -0.68747(15) 0.5419(4) -0.3707(3) 0.0525(9) Uani 1 4 c d . . .
C31 C -0.39578(18) 0.4922(6) -0.0482(4) 0.0876(17) Uani 1 4 c d . . .
H31A H -0.4030 0.5724 -0.0874 0.131 Uiso 1 4 c calc R . .
H31B H -0.3550 0.4713 -0.0223 0.131 Uiso 1 4 c calc R . .
H31C H -0.4069 0.5021 0.0100 0.131 Uiso 1 4 c calc R . .
C25 C -0.50702(15) 0.5185(4) -0.3183(3) 0.0602(10) Uani 1 4 c d . . .
C35 C -0.59795(15) 0.6189(4) -0.1860(3) 0.0546(10) Uani 1 4 c d . . .
H35 H -0.5678 0.6607 -0.1315 0.065 Uiso 1 4 c calc R . .
C36 C -0.65743(15) 0.6472(4) -0.1972(3) 0.0585(10) Uani 1 4 c d . . .
H36A H -0.6668 0.7371 -0.2195 0.070 Uiso 1 4 c calc R . .
H36B H -0.6595 0.6374 -0.1293 0.070 Uiso 1 4 c calc R . .
C26 C -0.51912(18) 0.6507(5) -0.3685(4) 0.0719(13) Uani 1 4 c d . . .
H26B H -0.5138 0.6482 -0.4333 0.108 Uiso 1 4 c calc R . .
H26A H -0.4928 0.7132 -0.3218 0.108 Uiso 1 4 c calc R . .
H26C H -0.5585 0.6754 -0.3828 0.108 Uiso 1 4 c calc R . .
C7 C -1.11373(18) 0.4666(5) -0.1401(4) 0.0760(14) Uani 1 4 c d . . .
H7 H -1.0913 0.4219 -0.0787 0.091 Uiso 1 4 c calc R . .
C24 C -0.54645(15) 0.4189(5) -0.3933(3) 0.0633(11) Uani 1 4 c d . . .
H24A H -0.5380 0.4143 -0.4555 0.076 Uiso 1 4 c calc R . .
H24B H -0.5387 0.3337 -0.3599 0.076 Uiso 1 4 c calc R . .
C8 C -1.08950(17) 0.4907(5) -0.2055(4) 0.0721(13) Uani 1 4 c d . . .
H8 H -1.1112 0.5347 -0.2677 0.087 Uiso 1 4 c calc R . .
C27 C -0.44395(16) 0.4868(5) -0.2908(4) 0.0697(12) Uani 1 4 c d . . .
H27B H -0.4390 0.4687 -0.3554 0.084 Uiso 1 4 c calc R . .
H27A H -0.4207 0.5632 -0.2588 0.084 Uiso 1 4 c calc R . .
C33 C -0.51978(15) 0.5210(4) -0.2201(3) 0.0578(10) Uani 1 4 c d . . .
H33 H -0.4999 0.5982 -0.1802 0.069 Uiso 1 4 c calc R . .
C41 C -0.83337(15) 0.5786(4) -0.2026(3) 0.0610(11) Uani 1 4 c d . . .
H41B H -0.8351 0.5590 -0.1355 0.073 Uiso 1 4 c calc R . .
H41A H -0.8483 0.6662 -0.2230 0.073 Uiso 1 4 c calc R . .
C4 C -1.2806(2) 0.5707(7) -0.1704(5) 0.0955(18) Uani 1 4 c d . . .
H4 H -1.3170 0.5964 -0.1745 0.115 Uiso 1 4 c calc R . .
C11 C -0.94653(17) 0.4469(5) -0.2273(4) 0.0659(11) Uani 1 4 c d . . .
C29 C -0.43100(16) 0.3833(5) -0.1192(3) 0.0708(12) Uani 1 4 c d . . .
C3 C -1.2640(2) 0.6016(6) -0.2495(5) 0.0867(16) Uani 1 4 c d . . .
H3 H -1.2893 0.6452 -0.3092 0.104 Uiso 1 4 c calc R . .
C5 C -1.2446(2) 0.5032(8) -0.0860(4) 0.109(2) Uani 1 4 c d . . .
H5 H -1.2570 0.4805 -0.0334 0.131 Uiso 1 4 c calc R . .
C6 C -1.19023(19) 0.4675(6) -0.0764(4) 0.0924(18) Uani 1 4 c d . . .
H6 H -1.1660 0.4199 -0.0180 0.111 Uiso 1 4 c calc R . .
C9 C -1.03132(18) 0.4528(5) -0.1863(4) 0.0723(12) Uani 1 4 c d . . .
H9 H -1.0107 0.4038 -0.1264 0.087 Uiso 1 4 c calc R . .

loop_
_atom_site_aniso_label
_atom_site_aniso_U_11
_atom_site_aniso_U_22
_atom_site_aniso_U_33
_atom_site_aniso_U_23
_atom_site_aniso_U_13
_atom_site_aniso_U_12
C30 0.076(3) 0.087(4) 0.089(4) 0.003(3) 0.021(2) 0.022(3)
O2 0.0498(13) 0.066(2) 0.0796(18) -0.0051(15) 0.0338(13) -0.0020(13)
C13 0.0475(19) 0.052(3) 0.073(3) -0.004(2) 0.0203(18) 0.0002(18)
C12 0.0419(18) 0.057(3) 0.077(3) -0.003(2) 0.0247(17) -0.0027(17)
C15 0.051(2) 0.067(3) 0.069(3) 0.001(2) 0.0214(19) 0.005(2)
C16 0.0488(19) 0.052(2) 0.063(2) 0.0026(19) 0.0230(17) 0.0022(18)
C37 0.0449(19) 0.051(2) 0.062(2) 0.0007(18) 0.0223(17) -0.0007(17)
O1 0.0645(18) 0.087(2) 0.092(2) 0.0084(19) 0.0381(16) -0.0053(17)
C40 0.049(2) 0.067(3) 0.066(2) -0.003(2) 0.0272(18) -0.0015(19)
C17 0.0451(19) 0.062(3) 0.064(2) -0.005(2) 0.0180(17) -0.0016(18)
C38 0.0460(19) 0.047(2) 0.066(2) 0.0027(18) 0.0235(17) -0.0011(17)
C22 0.053(2) 0.049(2) 0.081(3) -0.001(2) 0.0229(19) -0.0008(18)
C18 0.0472(19) 0.067(3) 0.060(2) -0.009(2) 0.0231(17) 0.0011(18)
C21 0.0478(19) 0.049(2) 0.065(2) -0.0047(19) 0.0237(17) 0.0016(17)
C2 0.067(3) 0.070(3) 0.105(4) -0.002(3) 0.045(3) -0.010(2)
C32 0.054(2) 0.068(3) 0.069(3) -0.008(2) 0.0220(19) 0.006(2)
C34 0.0470(19) 0.054(3) 0.057(2) -0.0041(19) 0.0215(17) -0.0016(17)
C23 0.0478(19) 0.069(3) 0.061(2) -0.011(2) 0.0215(17) 0.0023(19)
C39 0.051(2) 0.056(3) 0.081(3) -0.004(2) 0.026(2) 0.0022(19)
C28 0.050(2) 0.080(3) 0.089(3) -0.020(3) 0.024(2) 0.011(2)
C1 0.062(2) 0.067(3) 0.074(3) -0.021(2) 0.034(2) -0.015(2)
C20 0.056(2) 0.055(3) 0.071(3) 0.010(2) 0.0287(19) 0.0036(19)
C10 0.048(2) 0.075(3) 0.093(3) -0.014(2) 0.035(2) -0.011(2)
C14 0.049(2) 0.062(3) 0.084(3) -0.009(2) 0.0246(19) -0.0043(19)
C19 0.0477(19) 0.047(2) 0.062(2) -0.0013(18) 0.0211(17) 0.0017(17)
C31 0.056(2) 0.107(5) 0.097(3) -0.033(3) 0.028(2) 0.004(3)
C25 0.048(2) 0.064(3) 0.071(3) -0.008(2) 0.0270(18) 0.0001(19)
C35 0.051(2) 0.054(2) 0.061(2) 0.0000(19) 0.0245(18) -0.0012(17)
C36 0.052(2) 0.056(3) 0.067(3) -0.007(2) 0.0244(18) -0.0024(19)
C26 0.066(2) 0.073(3) 0.085(3) -0.001(3) 0.039(2) -0.005(2)
C7 0.060(2) 0.085(4) 0.087(3) -0.022(3) 0.033(2) -0.011(2)
C24 0.054(2) 0.068(3) 0.070(3) -0.010(2) 0.0279(18) -0.001(2)
C8 0.059(2) 0.064(3) 0.106(3) -0.020(2) 0.046(2) -0.015(2)
C27 0.052(2) 0.080(3) 0.081(3) -0.013(2) 0.030(2) 0.002(2)
C33 0.0462(19) 0.059(3) 0.067(2) -0.006(2) 0.0217(17) -0.0005(19)
C41 0.048(2) 0.071(3) 0.068(2) -0.002(2) 0.0289(19) -0.0005(19)
C4 0.066(3) 0.120(5) 0.102(4) -0.026(4) 0.035(3) -0.008(3)
C11 0.055(2) 0.067(3) 0.079(3) -0.010(2) 0.031(2) -0.011(2)
C29 0.055(2) 0.071(3) 0.077(3) -0.012(2) 0.017(2) 0.008(2)
C3 0.062(3) 0.089(4) 0.109(4) -0.007(3) 0.034(3) -0.006(3)
C5 0.064(3) 0.192(7) 0.075(3) -0.028(4) 0.033(3) -0.001(4)
C6 0.061(3) 0.137(5) 0.078(3) -0.021(3) 0.028(2) -0.004(3)
C9 0.064(2) 0.060(3) 0.100(3) -0.013(3) 0.040(2) -0.006(2)

loop_
_atom_type_symbol
_atom_type_description
_atom_type_scat_dispersion_real
_atom_type_scat_dispersion_imag
_atom_type_scat_source
C C 0.0033 0.0016 'International Tables Vol C Tables 4.2.6.8 and 6.1.1.4'
H H 0.0000 0.0000 'International Tables Vol C Tables 4.2.6.8 and 6.1.1.4'
O O 0.0106 0.0060 'International Tables Vol C Tables 4.2.6.8 and 6.1.1.4'

loop_
_geom_angle_atom_site_label_1
_geom_angle_atom_site_label_2
_geom_angle_atom_site_label_3
_geom_angle
_geom_angle_site_symmetry_1
_geom_angle_site_symmetry_3
_geom_angle_publ_flag
C11 O2 C12 119.0(3) . . ?
C12 C13 C15 111.7(3) . . ?
C12 C13 C14 107.1(3) . . ?
C15 C13 C14 107.7(3) . . ?
C12 C13 C16 107.3(3) . . ?
C15 C13 C16 114.2(3) . . ?
C14 C13 C16 108.7(3) . . ?
O2 C12 C41 108.1(3) . . ?
O2 C12 C13 107.3(3) . . ?
C41 C12 C13 114.7(3) . . ?
C17 C16 C13 114.8(3) . . ?
C17 C16 C38 109.7(3) . . ?
C13 C16 C38 116.4(3) . . ?
C36 C37 C19 109.5(3) . . ?
C36 C37 C38 112.0(3) . . ?
C19 C37 C38 118.6(3) . . ?
C41 C40 C38 113.2(3) . . ?
C16 C17 C18 110.2(3) . . ?
C40 C38 C39 107.9(3) . . ?
C40 C38 C16 107.4(3) . . ?
C39 C38 C16 113.2(3) . . ?
C40 C38 C37 107.6(3) . . ?
C39 C38 C37 113.9(3) . . ?
C16 C38 C37 106.5(3) . . ?
C17 C18 C19 113.4(3) . . ?
C34 C21 C23 111.2(3) . . ?
C34 C21 C22 107.5(3) . . ?
C23 C21 C22 107.0(3) . . ?
C34 C21 C19 108.7(3) . . ?
C23 C21 C19 110.8(3) . . ?
C22 C21 C19 111.7(3) . . ?
C1 C2 C3 122.2(5) . . ?
C29 C32 C33 114.5(4) . . ?
C35 C34 C21 121.4(3) . . ?
C35 C34 C33 118.4(3) . . ?
C21 C34 C33 120.2(3) . . ?
C24 C23 C21 114.5(3) . . ?
C27 C28 C29 114.1(4) . . ?
C2 C1 C6 118.0(4) . . ?
C2 C1 C7 123.4(4) . . ?
C6 C1 C7 118.6(4) . . ?
C9 C10 C11 123.0(5) . . ?
C20 C19 C37 110.7(3) . . ?
C20 C19 C18 107.9(3) . . ?
C37 C19 C18 110.2(3) . . ?
C20 C19 C21 110.2(3) . . ?
C37 C19 C21 107.9(3) . . ?
C18 C19 C21 110.0(3) . . ?
C26 C25 C27 108.0(3) . . ?
C26 C25 C24 109.7(3) . . ?
C27 C25 C24 111.1(3) . . ?
C26 C25 C33 109.0(3) . . ?
C27 C25 C33 110.7(3) . . ?
C24 C25 C33 108.3(3) . . ?
C34 C35 C36 126.1(4) . . ?
C35 C36 C37 112.5(3) . . ?
C8 C7 C1 126.3(5) . . ?
C23 C24 C25 111.9(3) . . ?
C7 C8 C9 123.1(5) . . ?
C28 C27 C25 114.9(4) . . ?
C34 C33 C32 112.4(3) . . ?
C34 C33 C25 112.1(3) . . ?
C32 C33 C25 113.3(3) . . ?
C12 C41 C40 110.5(3) . . ?
C5 C4 C3 120.5(5) . . ?
O1 C11 O2 124.3(4) . . ?
O1 C11 C10 125.3(4) . . ?
O2 C11 C10 110.4(4) . . ?
C28 C29 C32 108.3(3) . . ?
C28 C29 C30 110.5(4) . . ?
C32 C29 C30 108.9(4) . . ?
C28 C29 C31 112.0(4) . . ?
C32 C29 C31 110.1(4) . . ?
C30 C29 C31 107.0(4) . . ?
C4 C3 C2 118.5(5) . . ?
C4 C5 C6 121.1(6) . . ?
C5 C6 C1 119.7(5) . . ?
C10 C9 C8 123.7(5) . . ?

loop_
_geom_bond_atom_site_label_1
_geom_bond_atom_site_label_2
_geom_bond_distance
_geom_bond_site_symmetry_2
_geom_bond_publ_flag
C30 C29 1.545(7) . ?
O2 C11 1.334(5) . ?
O2 C12 1.470(4) . ?
C13 C12 1.528(6) . ?
C13 C15 1.536(6) . ?
C13 C14 1.549(6) . ?
C13 C16 1.563(5) . ?
C12 C41 1.521(6) . ?
C16 C17 1.522(5) . ?
C16 C38 1.566(5) . ?
C37 C36 1.537(5) . ?
C37 C19 1.540(5) . ?
C37 C38 1.572(5) . ?
O1 C11 1.234(5) . ?
C40 C41 1.536(5) . ?
C40 C38 1.537(5) . ?
C17 C18 1.531(5) . ?
C38 C39 1.544(6) . ?
C22 C21 1.549(6) . ?
C18 C19 1.548(5) . ?
C21 C34 1.524(5) . ?
C21 C23 1.543(5) . ?
C21 C19 1.604(5) . ?
C2 C1 1.393(7) . ?
C2 C3 1.394(6) . ?
C32 C29 1.532(5) . ?
C32 C33 1.537(6) . ?
C34 C35 1.337(6) . ?
C34 C33 1.525(5) . ?
C23 C24 1.527(5) . ?
C28 C27 1.523(7) . ?
C28 C29 1.526(6) . ?
C1 C6 1.405(7) . ?
C1 C7 1.457(6) . ?
C20 C19 1.537(6) . ?
C10 C9 1.341(6) . ?
C10 C11 1.458(6) . ?
C31 C29 1.546(7) . ?
C25 C26 1.527(7) . ?
C25 C27 1.536(5) . ?
C25 C24 1.539(6) . ?
C25 C33 1.551(6) . ?
C35 C36 1.494(5) . ?
C7 C8 1.329(6) . ?
C8 C9 1.456(6) . ?
C4 C5 1.375(9) . ?
C4 C3 1.385(8) . ?
C5 C6 1.392(6) . ?

loop_
_geom_torsion_atom_site_label_1
_geom_torsion_atom_site_label_2
_geom_torsion_atom_site_label_3
_geom_torsion_atom_site_label_4
_geom_torsion
_geom_torsion_site_symmetry_1
_geom_torsion_site_symmetry_2
_geom_torsion_site_symmetry_3
_geom_torsion_site_symmetry_4
_geom_torsion_publ_flag
C11 O2 C12 C41 -80.1(4) . . . . ?
C11 O2 C12 C13 155.8(4) . . . . ?
C15 C13 C12 O2 47.1(4) . . . . ?
C14 C13 C12 O2 -70.6(4) . . . . ?
C16 C13 C12 O2 172.9(3) . . . . ?
C15 C13 C12 C41 -72.9(4) . . . . ?
C14 C13 C12 C41 169.4(3) . . . . ?
C16 C13 C12 C41 52.9(4) . . . . ?
C12 C13 C16 C17 177.2(3) . . . . ?
C15 C13 C16 C17 -58.5(5) . . . . ?
C14 C13 C16 C17 61.7(5) . . . . ?
C12 C13 C16 C38 -52.6(4) . . . . ?
C15 C13 C16 C38 71.7(4) . . . . ?
C14 C13 C16 C38 -168.1(3) . . . . ?
C13 C16 C17 C18 -161.2(3) . . . . ?
C38 C16 C17 C18 65.5(4) . . . . ?
C41 C40 C38 C39 68.2(4) . . . . ?
C41 C40 C38 C16 -54.1(4) . . . . ?
C41 C40 C38 C37 -168.4(3) . . . . ?
C17 C16 C38 C40 -173.8(3) . . . . ?
C13 C16 C38 C40 53.7(4) . . . . ?
C17 C16 C38 C39 67.2(4) . . . . ?
C13 C16 C38 C39 -65.3(4) . . . . ?
C17 C16 C38 C37 -58.7(4) . . . . ?
C13 C16 C38 C37 168.8(3) . . . . ?
C36 C37 C38 C40 -65.6(4) . . . . ?
C19 C37 C38 C40 165.4(3) . . . . ?
C36 C37 C38 C39 54.0(5) . . . . ?
C19 C37 C38 C39 -75.0(5) . . . . ?
C36 C37 C38 C16 179.5(3) . . . . ?
C19 C37 C38 C16 50.4(4) . . . . ?
C16 C17 C18 C19 -58.7(5) . . . . ?
C23 C21 C34 C35 145.9(4) . . . . ?
C22 C21 C34 C35 -97.3(5) . . . . ?
C19 C21 C34 C35 23.8(5) . . . . ?
C23 C21 C34 C33 -36.5(5) . . . . ?
C22 C21 C34 C33 80.3(4) . . . . ?
C19 C21 C34 C33 -158.6(3) . . . . ?
C34 C21 C23 C24 41.7(5) . . . . ?
C22 C21 C23 C24 -75.4(4) . . . . ?
C19 C21 C23 C24 162.6(3) . . . . ?
C3 C2 C1 C6 2.0(7) . . . . ?
C3 C2 C1 C7 -179.1(5) . . . . ?
C36 C37 C19 C20 -55.1(4) . . . . ?
C38 C37 C19 C20 75.1(4) . . . . ?
C36 C37 C19 C18 -174.3(3) . . . . ?
C38 C37 C19 C18 -44.2(4) . . . . ?
C36 C37 C19 C21 65.6(4) . . . . ?
C38 C37 C19 C21 -164.3(3) . . . . ?
C17 C18 C19 C20 -74.9(4) . . . . ?
C17 C18 C19 C37 46.1(5) . . . . ?
C17 C18 C19 C21 164.8(3) . . . . ?
C34 C21 C19 C20 65.7(4) . . . . ?
C23 C21 C19 C20 -56.7(4) . . . . ?
C22 C21 C19 C20 -175.8(3) . . . . ?
C34 C21 C19 C37 -55.2(4) . . . . ?
C23 C21 C19 C37 -177.6(3) . . . . ?
C22 C21 C19 C37 63.2(4) . . . . ?
C34 C21 C19 C18 -175.4(3) . . . . ?
C23 C21 C19 C18 62.2(4) . . . . ?
C22 C21 C19 C18 -56.9(4) . . . . ?
C21 C34 C35 C36 -0.7(7) . . . . ?
C33 C34 C35 C36 -178.3(4) . . . . ?
C34 C35 C36 C37 9.4(6) . . . . ?
C19 C37 C36 C35 -42.0(5) . . . . ?
C38 C37 C36 C35 -175.6(3) . . . . ?
C2 C1 C7 C8 0.4(7) . . . . ?
C6 C1 C7 C8 179.3(5) . . . . ?
C21 C23 C24 C25 -56.6(5) . . . . ?
C26 C25 C24 C23 -58.3(5) . . . . ?
C27 C25 C24 C23 -177.6(4) . . . . ?
C33 C25 C24 C23 60.6(4) . . . . ?
C1 C7 C8 C9 179.5(4) . . . . ?
C29 C28 C27 C25 -52.7(5) . . . . ?
C26 C25 C27 C28 166.2(4) . . . . ?
C24 C25 C27 C28 -73.5(5) . . . . ?
C33 C25 C27 C28 46.9(5) . . . . ?
C35 C34 C33 C32 92.4(5) . . . . ?
C21 C34 C33 C32 -85.3(4) . . . . ?
C35 C34 C33 C25 -138.7(4) . . . . ?
C21 C34 C33 C25 43.6(5) . . . . ?
C29 C32 C33 C34 -179.0(3) . . . . ?
C29 C32 C33 C25 52.7(5) . . . . ?
C26 C25 C33 C34 66.5(4) . . . . ?
C27 C25 C33 C34 -174.9(4) . . . . ?
C24 C25 C33 C34 -52.8(4) . . . . ?
C26 C25 C33 C32 -165.1(3) . . . . ?
C27 C25 C33 C32 -46.4(5) . . . . ?
C24 C25 C33 C32 75.6(4) . . . . ?
O2 C12 C41 C40 -176.2(3) . . . . ?
C13 C12 C41 C40 -56.7(5) . . . . ?
C38 C40 C41 C12 56.9(5) . . . . ?
C12 O2 C11 O1 -3.9(6) . . . . ?
C12 O2 C11 C10 175.3(3) . . . . ?
C9 C10 C11 O1 5.4(8) . . . . ?
C9 C10 C11 O2 -173.8(4) . . . . ?
C27 C28 C29 C32 53.7(5) . . . . ?
C27 C28 C29 C30 172.9(4) . . . . ?
C27 C28 C29 C31 -68.0(5) . . . . ?
C33 C32 C29 C28 -54.3(5) . . . . ?
C33 C32 C29 C30 -174.5(4) . . . . ?
C33 C32 C29 C31 68.5(5) . . . . ?
C5 C4 C3 C2 -2.6(9) . . . . ?
C1 C2 C3 C4 0.6(8) . . . . ?
C3 C4 C5 C6 1.9(10) . . . . ?
C4 C5 C6 C1 0.8(9) . . . . ?
C2 C1 C6 C5 -2.6(8) . . . . ?
C7 C1 C6 C5 178.3(5) . . . . ?
C11 C10 C9 C8 178.7(4) . . . . ?
C7 C8 C9 C10 -175.8(5) . . . . ?

loop_
_cod_related_entry_id
_cod_related_entry_database
_cod_related_entry_code
1 ChemSpider 30653878
